data_7242876
loop_
_publ_author_name
'Richardson, Jonathan G.'
'Mizuno, Asato'
'Shuku, Yoshiaki'
'Awaga, Kunio'
'Robertson, Neil'
'Morrison, Carole A.'
'Warren, Mark R.'
'Allan, David R.'
'Moggach, Stephen A.'

_publ_section_title
;
 Evaluating the high-pressure structural response and crystal lattice
 interactions of the magnetically-bistable organic radical TTTA
;
_journal_issue 25
_journal_name_full CrystEngComm
_journal_page_first 4444
_journal_page_last 4450
_journal_paper_doi 10.1039/D1CE00577D
_journal_volume 23
_journal_year 2021
_chemical_formula_moiety 'C2 N3 S3'
_chemical_formula_sum 'C2 N3 S3'
_chemical_formula_weight 162.24
_space_group_IT_number 14
_space_group_name_Hall '-P 2ybc'
_space_group_name_H-M_alt 'P 1 21/c 1'
_symmetry_cell_setting monoclinic
_symmetry_space_group_name_Hall '-P 2ybc'
_symmetry_space_group_name_H-M 'P 1 21/c 1'
_atom_sites_solution_hydrogens difmap
_atom_sites_solution_primary direct
_audit_creation_date 2021-04-22
_audit_creation_method CRYSTALS_ver_14.61_build_6999
_audit_update_record
;
2021-04-27 deposited with the CCDC.	2021-05-18 downloaded from the CCDC.
;
_cell_angle_alpha 90
_cell_angle_beta 104.44(6)
_cell_angle_gamma 90
_cell_formula_units_Z 4
_cell_length_a 9.191(12)
_cell_length_b 3.3508(4)
_cell_length_c 14.562(3)
_cell_measurement_reflns_used 865
_cell_measurement_temperature 293
_cell_measurement_theta_max 20
_cell_measurement_theta_min 4
_cell_volume 434.3(6)
_computing_cell_refinement 'USER DEFINED CELL REFINEMENT'
_computing_data_collection 'USER DEFINED DATA COLLECTION'
_computing_data_reduction
; 
 CrysAlisPro (Rigaku Oxford Diffraction, 2017) 
;
_computing_molecular_graphics 'CAMERON (Watkin et al., 1996)'
_computing_publication_material 'CRYSTALS (Betteridge et al., 2003)'
_computing_structure_refinement 'CRYSTALS (Betteridge et al., 2003)'
_computing_structure_solution 'SHELXS 86 (Sheldrick, 1986)'
_diffrn_ambient_pressure 2910000
_diffrn_ambient_temperature 293
_diffrn_measured_fraction_theta_full 0.341
_diffrn_measured_fraction_theta_max 0.309
_diffrn_measurement_device Area
_diffrn_measurement_device_type Synchrotron
_diffrn_measurement_method \w
_diffrn_radiation_monochromator 'focussing mirrors'
_diffrn_radiation_type synchrotron
_diffrn_radiation_wavelength 0.48590
_diffrn_reflns_av_R_equivalents 0.040
_diffrn_reflns_av_unetI/netI 0.058
_diffrn_reflns_limit_h_max 6
_diffrn_reflns_limit_h_min -6
_diffrn_reflns_limit_k_max 4
_diffrn_reflns_limit_k_min -4
_diffrn_reflns_limit_l_max 18
_diffrn_reflns_limit_l_min -18
_diffrn_reflns_number 2098
_diffrn_reflns_theta_full 15.857
_diffrn_reflns_theta_max 20.329
_diffrn_reflns_theta_min 3.870
_diffrn_standards_number 0
_exptl_absorpt_coefficient_mu 0.520
_exptl_absorpt_correction_T_max 0.95
_exptl_absorpt_correction_T_min 0.80
_exptl_absorpt_correction_type multi-scan
_exptl_absorpt_process_details 'DENZO/SCALEPACK (Otwinowski & Minor, 1997)'
_exptl_crystal_colour black
_exptl_crystal_density_diffrn 2.481
_exptl_crystal_density_meas ?
_exptl_crystal_density_method 'not measured'
_exptl_crystal_description block
_exptl_crystal_F_000 324
_exptl_crystal_size_max 0.120
_exptl_crystal_size_mid 0.100
_exptl_crystal_size_min 0.100
_refine_diff_density_max 0.53
_refine_diff_density_min -0.48
_refine_ls_extinction_method None
_refine_ls_goodness_of_fit_ref 0.9887
_refine_ls_hydrogen_treatment noref
_refine_ls_matrix_type full
_refine_ls_number_parameters 73
_refine_ls_number_reflns 403
_refine_ls_number_restraints 104
_refine_ls_R_factor_all 0.0930
_refine_ls_R_factor_gt 0.0707
_refine_ls_shift/su_max 0.0003129
_refine_ls_shift/su_mean 0.0000268
_refine_ls_structure_factor_coef Fsqd
_refine_ls_weighting_details
;
 Method= Modified Sheldrick 
 w=1/[\s^2^(F^2^) + ( 0.15P)^2^ + 0.25P] 
 ,where P=(max(Fo^2^,0) + 2Fc^2^)/3 
;
_refine_ls_weighting_scheme calc
_refine_ls_wR_factor_all 0.2935
_refine_ls_wR_factor_gt 0.2252
_refine_ls_wR_factor_ref 0.1772
_reflns_limit_h_max 4
_reflns_limit_h_min -6
_reflns_limit_k_max 4
_reflns_limit_k_min 0
_reflns_limit_l_max 18
_reflns_limit_l_min 0
_reflns_number_gt 305
_reflns_number_total 411
_reflns_threshold_expression I>2.0\s(I)
_oxford_diffrn_Wilson_B_factor 0.00
_oxford_diffrn_Wilson_scale 0.00
_oxford_refine_ls_r_factor_ref 0.0754
_oxford_refine_ls_scale 0.802(12)
_oxford_reflns_number_all 411
_cod_data_source_file d1ce00577d2.cif
_cod_data_source_block 291GPa
_cod_depositor_comments
;
The following automatic conversions were performed:

data item '_exptl_crystal_density_meas' value 'not measured' was
changed to '?' -- the value is perceived as not measured.

Automatic conversion script
Id: cif_fix_values 7556 2019-12-06 15:28:31Z antanas 

 Adding full bibliography for 7242874--7242883.cif.
;
_cod_original_sg_symbol_H-M 'P 1 21/c 1 '
_cod_database_code 7242876
_oxford_refine_reflns_threshold_expression_ref I>-10.0\s(I)

loop_
_symmetry_equiv_pos_as_xyz
x,y,z
-x,-y,-z
-x,y+1/2,-z+1/2
x,-y+1/2,z+1/2

loop_
_atom_site_label
_atom_site_type_symbol
_atom_site_fract_x
_atom_site_fract_y
_atom_site_fract_z
_atom_site_U_iso_or_equiv
_atom_site_occupancy
_atom_site_adp_type
_atom_site_refinement_flags_posn
_atom_site_refinement_flags_adp
_atom_site_refinement_flags_occupancy
_atom_site_disorder_assembly
_atom_site_disorder_group
_atom_site_attached_hydrogens
S1 S 0.4418(5) 0.2956(5) 0.33843(12) 0.0378 1.0000 Uani D U . . . .
N2 N 0.3149(8) 0.1856(13) 0.2401(3) 0.0366 1.0000 Uani D U . . . .
S3 S 0.1446(4) 0.0651(4) 0.24927(9) 0.0328 1.0000 Uani D U . . . .
C4 C 0.1778(8) 0.1243(13) 0.3715(3) 0.0264 1.0000 Uani D U . . . .
C5 C 0.3279(8) 0.2443(13) 0.4160(3) 0.0282 1.0000 Uani D U . . . .
N6 N 0.3532(8) 0.2963(12) 0.5087(3) 0.0293 1.0000 Uani D U . . . .
S7 S 0.1945(4) 0.1835(4) 0.53681(11) 0.0289 1.0000 Uani D U . . . .
N8 N 0.0908(8) 0.0747(12) 0.4300(3) 0.0278 1.0000 Uani D U . . . .

loop_
_atom_site_aniso_label
_atom_site_aniso_U_11
_atom_site_aniso_U_22
_atom_site_aniso_U_33
_atom_site_aniso_U_23
_atom_site_aniso_U_13
_atom_site_aniso_U_12
S1 0.041(6) 0.0543(9) 0.0224(10) 0.0103(5) 0.016(2) 0.0085(12)
N2 0.052(6) 0.045(2) 0.0184(19) 0.0038(17) 0.019(3) 0.003(4)
S3 0.044(6) 0.0429(8) 0.0127(8) 0.0020(4) 0.0101(17) 0.0058(10)
C4 0.034(7) 0.034(2) 0.0123(17) 0.0020(15) 0.008(3) 0.003(4)
C5 0.033(7) 0.037(2) 0.0165(19) 0.0016(16) 0.009(3) 0.003(4)
N6 0.032(7) 0.040(2) 0.017(2) 0.0004(15) 0.008(3) 0.001(3)
S7 0.036(6) 0.0388(8) 0.0138(9) -0.0005(4) 0.0097(18) -0.0021(9)
N8 0.033(7) 0.0354(19) 0.0168(18) 0.0011(14) 0.009(2) 0.000(3)

loop_
_atom_type_symbol
_atom_type_scat_dispersion_real
_atom_type_scat_dispersion_imag
_atom_type_scat_Cromer_Mann_a1
_atom_type_scat_Cromer_Mann_b1
_atom_type_scat_Cromer_Mann_a2
_atom_type_scat_Cromer_Mann_b2
_atom_type_scat_Cromer_Mann_a3
_atom_type_scat_Cromer_Mann_b3
_atom_type_scat_Cromer_Mann_a4
_atom_type_scat_Cromer_Mann_b4
_atom_type_scat_Cromer_Mann_c
_atom_type_scat_source
C 0.0006 0.0007 2.3100 20.8439 1.0200 10.2075 1.5886 0.5687 0.8650 51.6512 0.2156 'International Tables Vol C 4.2.6.8 and 6.1.1.4'
N 0.0016 0.0014 12.2126 0.0057 3.1322 9.8933 2.0125 28.9975 1.1663 0.5826 -11.5290 'International Tables Vol C 4.2.6.8 and 6.1.1.4'
S 0.0630 0.0572 6.9053 1.4679 5.2034 22.2151 1.4379 0.2536 1.5863 56.1720 0.8669 'International Tables Vol C 4.2.6.8 and 6.1.1.4'

loop_
_geom_angle_atom_site_label_1
_geom_angle_site_symmetry_1
_geom_angle_atom_site_label_2
_geom_angle_site_symmetry_2
_geom_angle_atom_site_label_3
_geom_angle_site_symmetry_3
_geom_angle
_geom_angle_publ_flag
N2 . S1 . C5 . 97.6(3) yes
S1 . N2 . S3 . 117.6(3) yes
N2 . S3 . C4 . 97.3(3) yes
S3 . C4 . C5 . 113.5(4) yes
S3 . C4 . N8 . 131.9(4) yes
C5 . C4 . N8 . 114.5(4) yes
C4 . C5 . S1 . 113.9(3) yes
C4 . C5 . N6 . 113.9(4) yes
S1 . C5 . N6 . 132.2(5) yes
C5 . N6 . S7 . 106.3(4) yes
N6 . S7 . N8 . 98.9(3) yes
C4 . N8 . S7 . 106.3(4) yes

loop_
_geom_bond_atom_site_label_1
_geom_bond_site_symmetry_1
_geom_bond_atom_site_label_2
_geom_bond_site_symmetry_2
_geom_bond_distance
_geom_bond_publ_flag
S1 . N2 . 1.647(6) yes
S1 . C5 . 1.729(5) yes
N2 . S3 . 1.654(7) yes
S3 . C4 . 1.740(4) yes
C4 . C5 . 1.428(7) yes
C4 . N8 . 1.317(6) yes
C5 . N6 . 1.323(5) yes
N6 . S7 . 1.654(7) yes
S7 . N8 . 1.649(5) yes
